data_7105885
loop_
_publ_author_name
'Thomas S. Teets'
'Markus P. Neumann'
'Daniel G. Nocera'

_publ_section_title
;
 Heterobimetallic Rhodium-Gold Halide and Hydride Complexes
;
_journal_name_full Chem.Commun.
_journal_page_first 1485
_journal_paper_doi 10.1039/c0cc03261a
_journal_volume 47
_journal_year 2011
_chemical_formula_sum 'C54 H48 Au Br Cl4 F3 O4 P4 Rh S'
_chemical_formula_weight 1495.45
_chemical_name_systematic
;
?
;
_space_group_IT_number 14
_symmetry_cell_setting monoclinic
_symmetry_space_group_name_Hall '-P 2ybc'
_symmetry_space_group_name_H-M 'P 1 21/c 1'
_atom_sites_solution_hydrogens geom
_atom_sites_solution_primary direct
_atom_sites_solution_secondary difmap
_audit_creation_method SHELXL-97
_cell_angle_alpha 90.00
_cell_angle_beta 100.659(2)
_cell_angle_gamma 90.00
_cell_formula_units_Z 4
_cell_length_a 19.5635(17)
_cell_length_b 10.8423(10)
_cell_length_c 28.356(3)
_cell_measurement_reflns_used 9450
_cell_measurement_temperature 100(2)
_cell_measurement_theta_max 30.77
_cell_measurement_theta_min 2.38
_cell_volume 5910.9(10)
_computing_cell_refinement 'Bruker SAINT'
_computing_data_collection 'Bruker APEX2'
_computing_data_reduction 'Bruker SAINT'
_computing_molecular_graphics 'Bruker SHELXTL'
_computing_publication_material 'Bruker SHELXTL'
_computing_structure_refinement 'SHELXL-97 (Sheldrick, 1997)'
_computing_structure_solution 'SHELXS-97 (Sheldrick, 1990)'
_diffrn_ambient_temperature 100(2)
_diffrn_measured_fraction_theta_full 0.995
_diffrn_measured_fraction_theta_max 0.995
_diffrn_measurement_device_type 'Bruker APEX-II CCD'
_diffrn_measurement_method '\f and \w scans'
_diffrn_radiation_monochromator graphite
_diffrn_radiation_source 'fine-focus sealed tube'
_diffrn_radiation_type MoK\a
_diffrn_radiation_wavelength 0.71073
_diffrn_reflns_av_R_equivalents 0.0523
_diffrn_reflns_av_sigmaI/netI 0.0360
_diffrn_reflns_limit_h_max 27
_diffrn_reflns_limit_h_min -27
_diffrn_reflns_limit_k_max 15
_diffrn_reflns_limit_k_min -14
_diffrn_reflns_limit_l_max 40
_diffrn_reflns_limit_l_min -40
_diffrn_reflns_number 122157
_diffrn_reflns_theta_full 30.51
_diffrn_reflns_theta_max 30.51
_diffrn_reflns_theta_min 1.06
_diffrn_standards_number 0
_exptl_absorpt_coefficient_mu 3.811
_exptl_absorpt_correction_T_max 0.3944
_exptl_absorpt_correction_T_min 0.3109
_exptl_absorpt_correction_type multi-scan
_exptl_absorpt_process_details sadabs
_exptl_crystal_colour orange
_exptl_crystal_density_diffrn 1.680
_exptl_crystal_density_method 'not measured'
_exptl_crystal_description block
_exptl_crystal_F_000 2936
_exptl_crystal_size_max 0.40
_exptl_crystal_size_mid 0.30
_exptl_crystal_size_min 0.30
_refine_diff_density_max 7.178
_refine_diff_density_min -1.528
_refine_diff_density_rms 0.239
_refine_ls_extinction_method none
_refine_ls_goodness_of_fit_ref 1.074
_refine_ls_hydrogen_treatment constr
_refine_ls_matrix_type full
_refine_ls_number_parameters 760
_refine_ls_number_reflns 17969
_refine_ls_number_restraints 796
_refine_ls_restrained_S_all 1.069
_refine_ls_R_factor_all 0.0698
_refine_ls_R_factor_gt 0.0572
_refine_ls_shift/su_max 0.003
_refine_ls_shift/su_mean 0.000
_refine_ls_structure_factor_coef Fsqd
_refine_ls_weighting_details 'calc w=1/[\s^2^(Fo^2^)+(0.0823P)^2^+57.7070P] where P=(Fo^2^+2Fc^2^)/3'
_refine_ls_weighting_scheme calc
_refine_ls_wR_factor_gt 0.1599
_refine_ls_wR_factor_ref 0.1681
_reflns_number_gt 15054
_reflns_number_total 17969
_reflns_threshold_expression >2sigma(I)
_cod_data_source_file C0CC03261A.TXT
_cod_data_source_block 4
_cod_depositor_comments
;
The following automatic conversions were performed:

'_symmetry_cell_setting' value 'Monoclinic' changed to 'monoclinic'
according to the built-in table from CIF Core dictionary named
'cif_core.dic' version 2.4.1 from 2010-06-29.

Automatic conversion script
Id: cif_fix_values 1646 2011-03-28 12:23:43Z adriana 
;
_cod_original_cell_volume 5910.9(9)
_cod_original_sg_symbol_H-M P2(1)/c
_cod_database_code 7105885

loop_
_symmetry_equiv_pos_as_xyz
'x, y, z'
'-x, y+1/2, -z+1/2'
'-x, -y, -z'
'x, -y-1/2, z-1/2'

loop_
_atom_site_label
_atom_site_type_symbol
_atom_site_fract_x
_atom_site_fract_y
_atom_site_fract_z
_atom_site_U_iso_or_equiv
_atom_site_adp_type
_atom_site_occupancy
_atom_site_symmetry_multiplicity
_atom_site_calc_flag
_atom_site_refinement_flags
_atom_site_disorder_assembly
_atom_site_disorder_group
Br1 Br 1.21837(3) -0.33669(5) 0.22621(2) 0.02061(12) Uani 1 1 d . . .
Rh1 Rh 1.32010(2) -0.20273(4) 0.215925(14) 0.01457(9) Uani 1 1 d . . .
Au1 Au 1.190426(11) -0.06196(2) 0.184461(7) 0.01832(7) Uani 1 1 d . . .
P1 P 1.32509(7) -0.13705(13) 0.29415(5) 0.0143(2) Uani 1 1 d . . .
P2 P 1.18915(8) 0.00436(14) 0.26211(5) 0.0186(3) Uani 1 1 d . C .
P3 P 1.31066(7) -0.28331(14) 0.13938(5) 0.0166(3) Uani 1 1 d . . .
P4 P 1.17422(7) -0.14111(14) 0.10718(5) 0.0177(3) Uani 1 1 d . E .
O1 O 1.4531(2) -0.0776(5) 0.21024(17) 0.0308(10) Uani 1 1 d . . .
C1 C 1.2389(3) -0.0980(6) 0.3075(2) 0.0193(10) Uani 1 1 d . . .
H1A H 1.2122 -0.1749 0.3092 0.023 Uiso 1 1 calc R . .
H1B H 1.2450 -0.0573 0.3392 0.023 Uiso 1 1 calc R . .
C4S C 0.9225(13) 0.445(5) 0.6182(12) 0.17(3) Uani 0.461(5) 1 d PDU A 1
H4S1 H 0.9270 0.5342 0.6111 0.201 Uiso 0.461(5) 1 calc PR A 1
H4S2 H 0.8990 0.4067 0.5880 0.201 Uiso 0.461(5) 1 calc PR A 1
Cl5S Cl 0.8635(4) 0.4373(7) 0.6573(3) 0.078(2) Uani 0.461(5) 1 d PDU A 1
Cl6S Cl 1.0070(3) 0.3870(6) 0.6292(3) 0.072(2) Uani 0.461(5) 1 d PDU A 1
C1S C 1.0595(7) 0.105(2) 0.5926(6) 0.067(6) Uani 0.539(5) 1 d PDU A 2
H1S1 H 1.0371 0.1824 0.5796 0.080 Uiso 0.539(5) 1 calc PR A 2
H1S2 H 1.0269 0.0572 0.6085 0.080 Uiso 0.539(5) 1 calc PR A 2
Cl1S Cl 1.0886(3) 0.0165(5) 0.54753(17) 0.0645(15) Uani 0.539(5) 1 d PDU A 2
Cl2S Cl 1.13726(17) 0.1309(4) 0.63055(19) 0.0640(16) Uani 0.539(5) 1 d PDU A 2
C2 C 1.2212(3) -0.2878(6) 0.1060(2) 0.0224(11) Uani 1 1 d . . .
H2A H 1.1955 -0.3535 0.1196 0.027 Uiso 1 1 calc R . .
H2B H 1.2220 -0.3098 0.0722 0.027 Uiso 1 1 calc R . .
C3 C 1.4003(3) -0.1244(6) 0.2118(2) 0.0219(11) Uani 1 1 d . . .
C11 C 1.3792(3) -0.0041(5) 0.3160(2) 0.0176(10) Uani 1 1 d . . .
C12 C 1.4114(3) 0.0047(6) 0.3643(2) 0.0224(11) Uani 1 1 d . . .
H12 H 1.4064 -0.0601 0.3860 0.027 Uiso 1 1 calc R . .
C13 C 1.4506(3) 0.1083(6) 0.3804(2) 0.0271(12) Uani 1 1 d . . .
H13 H 1.4737 0.1127 0.4129 0.032 Uiso 1 1 calc R . .
C14 C 1.4566(3) 0.2052(6) 0.3496(3) 0.0288(13) Uani 1 1 d . . .
H14 H 1.4825 0.2767 0.3611 0.035 Uiso 1 1 calc R . .
C15 C 1.4241(4) 0.1971(6) 0.3015(3) 0.0296(13) Uani 1 1 d . . .
H15 H 1.4279 0.2632 0.2801 0.036 Uiso 1 1 calc R . .
C16 C 1.3862(3) 0.0920(6) 0.2849(2) 0.0228(11) Uani 1 1 d . . .
H16 H 1.3650 0.0860 0.2520 0.027 Uiso 1 1 calc R . .
C21 C 1.3572(3) -0.2614(5) 0.3356(2) 0.0169(10) Uani 1 1 d . . .
C22 C 1.3300(3) -0.2895(6) 0.3763(2) 0.0233(11) Uani 1 1 d . . .
H22 H 1.2923 -0.2429 0.3838 0.028 Uiso 1 1 calc R . .
C23 C 1.3582(4) -0.3863(7) 0.4062(2) 0.0293(13) Uani 1 1 d . . .
H23 H 1.3390 -0.4065 0.4336 0.035 Uiso 1 1 calc R . .
C24 C 1.4141(4) -0.4529(6) 0.3959(2) 0.0283(13) Uani 1 1 d . . .
H24 H 1.4337 -0.5175 0.4168 0.034 Uiso 1 1 calc R . .
C25 C 1.4414(4) -0.4260(6) 0.3556(3) 0.0287(13) Uani 1 1 d . . .
H25 H 1.4796 -0.4719 0.3486 0.034 Uiso 1 1 calc R . .
C26 C 1.4124(3) -0.3305(6) 0.3250(2) 0.0221(11) Uani 1 1 d . . .
H26 H 1.4305 -0.3129 0.2968 0.026 Uiso 1 1 calc R . .
C31 C 1.2214(3) 0.1581(6) 0.2769(2) 0.0247(12) Uani 1 1 d . . .
C32 C 1.2356(4) 0.2004(7) 0.3243(3) 0.0335(15) Uani 1 1 d . . .
H32 H 1.2266 0.1488 0.3495 0.040 Uiso 1 1 calc R . .
C33 C 1.2627(5) 0.3174(7) 0.3345(3) 0.045(2) Uani 1 1 d . . .
H33 H 1.2720 0.3459 0.3667 0.054 Uiso 1 1 calc R . .
C34 C 1.2767(5) 0.3942(7) 0.2975(3) 0.043(2) Uani 1 1 d . . .
H34 H 1.2956 0.4741 0.3047 0.052 Uiso 1 1 calc R . .
C35 C 1.2627(5) 0.3529(7) 0.2505(3) 0.0390(17) Uani 1 1 d . . .
H35 H 1.2725 0.4044 0.2255 0.047 Uiso 1 1 calc R . .
C36 C 1.2343(4) 0.2358(6) 0.2398(3) 0.0298(14) Uani 1 1 d . . .
H36 H 1.2236 0.2086 0.2074 0.036 Uiso 1 1 calc R . .
C41 C 1.1010(3) 0.0000(6) 0.2736(2) 0.0278(12) Uani 1 1 d DU . .
C44 C 0.9620(4) -0.0056(9) 0.2829(4) 0.061(2) Uani 1 1 d DU . .
H44 H 0.9139 -0.0087 0.2843 0.073 Uiso 1 1 calc R B 1
C42 C 1.0635(5) 0.1099(9) 0.2733(5) 0.054(3) Uani 0.833(11) 1 d PDU C 1
H42 H 1.0857 0.1871 0.2713 0.065 Uiso 0.833(11) 1 calc PR C 1
C43 C 0.9939(5) 0.1048(10) 0.2760(6) 0.070(4) Uani 0.833(11) 1 d PDU C 1
H43 H 0.9674 0.1788 0.2731 0.085 Uiso 0.833(11) 1 calc PR C 1
C45 C 1.0015(5) -0.1104(11) 0.2876(6) 0.059(3) Uani 0.833(11) 1 d PDU C 1
H45 H 0.9816 -0.1858 0.2955 0.071 Uiso 0.833(11) 1 calc PR C 1
C46 C 1.0694(4) -0.1087(9) 0.2812(5) 0.052(3) Uani 0.833(11) 1 d PDU C 1
H46 H 1.0946 -0.1838 0.2820 0.062 Uiso 0.833(11) 1 calc PR C 1
C42A C 1.0481(9) 0.029(6) 0.2350(10) 0.054(8) Uani 0.167(11) 1 d PDU C 2
H42A H 1.0595 0.0621 0.2066 0.064 Uiso 0.167(11) 1 calc PR C 2
C43A C 0.9790(10) 0.008(7) 0.2378(7) 0.065(8) Uani 0.167(11) 1 d PDU C 2
H43A H 0.9442 0.0044 0.2096 0.078 Uiso 0.167(11) 1 calc PR C 2
C45A C 1.0124(10) -0.056(6) 0.3188(12) 0.053(8) Uani 0.167(11) 1 d PDU C 2
H45A H 1.0004 -0.0848 0.3477 0.064 Uiso 0.167(11) 1 calc PR C 2
C46A C 1.0805(11) -0.062(5) 0.3117(13) 0.044(7) Uani 0.167(11) 1 d PDU C 2
H46A H 1.1135 -0.1101 0.3329 0.053 Uiso 0.167(11) 1 calc PR C 2
C51 C 1.3570(3) -0.2046(6) 0.0984(2) 0.0203(11) Uani 1 1 d . . .
C52 C 1.3633(3) -0.0757(6) 0.1009(2) 0.0245(12) Uani 1 1 d . . .
H52 H 1.3458 -0.0312 0.1250 0.029 Uiso 1 1 calc R . .
C53 C 1.3956(4) -0.0129(8) 0.0679(2) 0.0325(15) Uani 1 1 d . . .
H53 H 1.3999 0.0743 0.0694 0.039 Uiso 1 1 calc R . .
C54 C 1.4211(4) -0.0784(9) 0.0331(3) 0.0394(18) Uani 1 1 d . . .
H54 H 1.4425 -0.0351 0.0105 0.047 Uiso 1 1 calc R . .
C55 C 1.4162(4) -0.2032(9) 0.0304(2) 0.0376(17) Uani 1 1 d . . .
H55 H 1.4352 -0.2463 0.0066 0.045 Uiso 1 1 calc R . .
C56 C 1.3831(3) -0.2691(7) 0.0627(2) 0.0292(13) Uani 1 1 d . . .
H56 H 1.3784 -0.3562 0.0603 0.035 Uiso 1 1 calc R . .
C61 C 1.3396(3) -0.4435(6) 0.1417(2) 0.0214(11) Uani 1 1 d . . .
C62 C 1.3057(4) -0.5382(7) 0.1135(3) 0.0375(17) Uani 1 1 d . . .
H62 H 1.2658 -0.5206 0.0898 0.045 Uiso 1 1 calc R . .
C63 C 1.3302(4) -0.6586(7) 0.1198(3) 0.046(2) Uani 1 1 d . . .
H63 H 1.3057 -0.7229 0.1011 0.055 Uiso 1 1 calc R . .
C64 C 1.3888(4) -0.6862(7) 0.1524(3) 0.0361(16) Uani 1 1 d . . .
H64 H 1.4054 -0.7686 0.1559 0.043 Uiso 1 1 calc R . .
C65 C 1.4238(4) -0.5925(7) 0.1806(3) 0.0301(13) Uani 1 1 d . . .
H65 H 1.4648 -0.6110 0.2032 0.036 Uiso 1 1 calc R . .
C66 C 1.3993(3) -0.4720(6) 0.1759(2) 0.0250(12) Uani 1 1 d . . .
H66 H 1.4227 -0.4089 0.1959 0.030 Uiso 1 1 calc R . .
C71 C 1.1952(3) -0.0421(6) 0.0609(2) 0.0233(11) Uani 1 1 d . . .
C72 C 1.1931(3) 0.0851(6) 0.0676(2) 0.0264(12) Uani 1 1 d . . .
H72 H 1.1844 0.1178 0.0970 0.032 Uiso 1 1 calc R . .
C73 C 1.2040(4) 0.1642(7) 0.0309(3) 0.0333(15) Uani 1 1 d . . .
H73 H 1.2022 0.2509 0.0353 0.040 Uiso 1 1 calc R . .
C74 C 1.2175(4) 0.1176(8) -0.0114(3) 0.0380(17) Uani 1 1 d . . .
H74 H 1.2255 0.1723 -0.0360 0.046 Uiso 1 1 calc R . .
C75 C 1.2194(4) -0.0086(9) -0.0185(3) 0.0375(17) Uani 1 1 d . . .
H75 H 1.2280 -0.0401 -0.0481 0.045 Uiso 1 1 calc R . .
C76 C 1.2088(4) -0.0891(7) 0.0175(2) 0.0311(14) Uani 1 1 d . . .
H76 H 1.2107 -0.1756 0.0127 0.037 Uiso 1 1 calc R . .
C81 C 1.0841(3) -0.1861(6) 0.0871(2) 0.0292(13) Uani 1 1 d DU . .
C82 C 1.0448(3) -0.1490(9) 0.0439(3) 0.0428(18) Uani 1 1 d DU E .
H82 H 1.0621 -0.0936 0.0230 0.051 Uiso 1 1 calc R D 1
C83 C 0.9776(10) -0.198(4) 0.0331(10) 0.062(7) Uani 0.43(4) 1 d PDU E 1
H83 H 0.9555 -0.2071 0.0005 0.075 Uiso 0.43(4) 1 calc PR E 1
C83A C 0.9747(8) -0.172(3) 0.0304(9) 0.053(5) Uani 0.57(4) 1 d PDU E 2
H83A H 0.9465 -0.1249 0.0058 0.064 Uiso 0.57(4) 1 calc PR E 2
C84 C 0.9425(9) -0.235(3) 0.0692(12) 0.063(7) Uani 0.43(4) 1 d PDU E 1
H84 H 0.8931 -0.2393 0.0635 0.076 Uiso 0.43(4) 1 calc PR E 1
C84A C 0.9469(8) -0.2658(15) 0.0542(7) 0.039(4) Uani 0.57(4) 1 d PDU E 2
H84A H 0.9014 -0.2963 0.0425 0.047 Uiso 0.57(4) 1 calc PR E 2
C85 C 0.9813(9) -0.265(4) 0.1137(11) 0.058(6) Uani 0.43(4) 1 d PDU E 1
H85 H 0.9615 -0.3091 0.1368 0.069 Uiso 0.43(4) 1 calc PR E 1
C85A C 0.9871(8) -0.314(2) 0.0953(10) 0.056(7) Uani 0.57(4) 1 d PD E 2
H85A H 0.9679 -0.3761 0.1126 0.067 Uiso 0.57(4) 1 calc PR E 2
C86 C 1.0504(8) -0.227(3) 0.1234(7) 0.039(5) Uani 0.43(4) 1 d PDU E 1
H86 H 1.0753 -0.2297 0.1555 0.046 Uiso 0.43(4) 1 calc PR E 1
C86A C 1.0546(8) -0.274(2) 0.1120(8) 0.050(5) Uani 0.57(4) 1 d PDU E 2
H86A H 1.0806 -0.3078 0.1407 0.060 Uiso 0.57(4) 1 calc PR E 2
S1S S 1.22513(11) -0.0357(2) 0.45900(6) 0.0367(4) Uani 1 1 d . . .
Cl4S Cl 1.38240(12) 0.2173(2) -0.03147(9) 0.0506(5) Uani 1 1 d DU . .
Cl3S Cl 1.45634(17) 0.3788(5) 0.04087(14) 0.1035(15) Uani 1 1 d DU . .
O3S O 1.2521(4) -0.0988(10) 0.5000(3) 0.081(3) Uani 1 1 d . . .
F3S F 1.1655(6) -0.2203(8) 0.4147(4) 0.110(3) Uani 1 1 d . . .
C3S C 1.3815(5) 0.3615(9) -0.0037(3) 0.053(2) Uani 1 1 d DU . .
H3S1 H 1.3394 0.3688 0.0109 0.064 Uiso 1 1 calc R . .
H3S2 H 1.3799 0.4277 -0.0280 0.064 Uiso 1 1 calc R . .
F2S F 1.1045(4) -0.1222(13) 0.4604(5) 0.146(5) Uani 1 1 d . . .
F1S F 1.1123(8) -0.0419(10) 0.3957(6) 0.226(10) Uani 1 1 d . . .
O2S O 1.2704(6) -0.0307(10) 0.4242(3) 0.090(3) Uani 1 1 d . . .
O1S O 1.2053(6) 0.0868(10) 0.4685(6) 0.140(6) Uani 1 1 d . . .
C2S C 1.1510(6) -0.1074(11) 0.4297(4) 0.062(3) Uani 1 1 d . . .

loop_
_atom_site_aniso_label
_atom_site_aniso_U_11
_atom_site_aniso_U_22
_atom_site_aniso_U_33
_atom_site_aniso_U_23
_atom_site_aniso_U_13
_atom_site_aniso_U_12
Br1 0.0208(2) 0.0173(2) 0.0236(3) 0.0016(2) 0.00361(19) -0.00227(19)
Rh1 0.01379(17) 0.01766(19) 0.01198(18) -0.00024(14) 0.00166(13) 0.00019(13)
Au1 0.01891(10) 0.01977(11) 0.01554(10) 0.00018(7) 0.00123(7) 0.00446(7)
P1 0.0158(6) 0.0150(6) 0.0120(6) 0.0012(5) 0.0026(4) 0.0012(4)
P2 0.0203(6) 0.0190(7) 0.0159(6) 0.0002(5) 0.0020(5) 0.0056(5)
P3 0.0167(6) 0.0196(6) 0.0127(6) -0.0011(5) 0.0004(4) 0.0023(5)
P4 0.0169(6) 0.0180(6) 0.0164(6) -0.0009(5) -0.0016(5) 0.0010(5)
O1 0.022(2) 0.049(3) 0.022(2) 0.000(2) 0.0043(16) -0.008(2)
C1 0.019(2) 0.021(3) 0.018(2) 0.002(2) 0.0049(19) 0.004(2)
C4S 0.067(18) 0.27(7) 0.16(3) 0.15(4) -0.005(15) 0.03(2)
Cl5S 0.066(4) 0.072(4) 0.081(5) 0.002(3) -0.025(3) 0.020(3)
Cl6S 0.068(4) 0.049(3) 0.103(5) 0.029(3) 0.027(3) 0.008(3)
C1S 0.037(8) 0.120(18) 0.043(10) -0.030(10) 0.006(6) -0.019(10)
Cl1S 0.077(3) 0.073(3) 0.043(2) 0.006(2) 0.010(2) 0.035(3)
Cl2S 0.0191(14) 0.063(3) 0.100(3) 0.054(2) -0.0138(17) -0.0194(15)
C2 0.020(2) 0.025(3) 0.021(3) -0.003(2) -0.002(2) 0.001(2)
C3 0.025(3) 0.027(3) 0.013(2) 0.000(2) 0.0001(19) -0.001(2)
C11 0.019(2) 0.015(2) 0.018(2) -0.0010(19) 0.0023(18) 0.0031(18)
C12 0.023(3) 0.023(3) 0.021(3) -0.001(2) 0.002(2) -0.001(2)
C13 0.024(3) 0.027(3) 0.027(3) -0.006(2) -0.003(2) -0.002(2)
C14 0.025(3) 0.022(3) 0.038(4) -0.006(3) 0.002(2) -0.004(2)
C15 0.030(3) 0.017(3) 0.041(4) 0.003(3) 0.003(3) 0.000(2)
C16 0.024(3) 0.018(3) 0.025(3) 0.000(2) 0.002(2) 0.000(2)
C21 0.016(2) 0.015(2) 0.018(2) -0.0008(19) 0.0010(18) 0.0008(18)
C22 0.020(2) 0.030(3) 0.021(3) 0.006(2) 0.007(2) 0.004(2)
C23 0.033(3) 0.034(3) 0.022(3) 0.011(3) 0.007(2) 0.002(3)
C24 0.036(3) 0.024(3) 0.024(3) 0.009(2) 0.004(2) 0.006(2)
C25 0.031(3) 0.026(3) 0.030(3) 0.007(2) 0.006(2) 0.012(2)
C26 0.027(3) 0.022(3) 0.018(3) 0.003(2) 0.006(2) 0.005(2)
C31 0.029(3) 0.019(3) 0.024(3) 0.000(2) 0.000(2) 0.007(2)
C32 0.048(4) 0.026(3) 0.024(3) -0.001(3) 0.000(3) 0.004(3)
C33 0.078(6) 0.026(3) 0.025(3) 0.000(3) -0.012(4) 0.003(4)
C34 0.065(5) 0.018(3) 0.039(4) 0.002(3) -0.010(4) 0.002(3)
C35 0.054(5) 0.021(3) 0.039(4) 0.007(3) 0.000(3) 0.005(3)
C36 0.042(4) 0.016(3) 0.030(3) 0.007(2) 0.002(3) 0.007(2)
C41 0.023(3) 0.037(3) 0.024(3) -0.001(3) 0.005(2) 0.009(2)
C44 0.026(4) 0.086(7) 0.072(6) -0.002(6) 0.015(4) 0.012(4)
C42 0.040(5) 0.042(5) 0.082(8) -0.010(5) 0.019(5) 0.015(4)
C43 0.041(5) 0.057(6) 0.119(11) -0.018(7) 0.030(6) 0.019(5)
C45 0.028(4) 0.062(6) 0.089(9) 0.013(7) 0.013(5) -0.001(4)
C46 0.026(4) 0.047(5) 0.083(8) 0.010(6) 0.011(5) 0.004(4)
C42A 0.016(11) 0.09(2) 0.057(15) 0.023(17) 0.003(8) 0.020(15)
C43A 0.021(9) 0.10(2) 0.076(13) 0.015(19) 0.015(11) 0.015(17)
C45A 0.027(12) 0.07(2) 0.067(16) 0.005(16) 0.016(10) -0.007(15)
C46A 0.024(9) 0.056(18) 0.054(15) 0.016(13) 0.009(11) -0.002(13)
C51 0.014(2) 0.030(3) 0.015(2) 0.003(2) -0.0006(18) 0.002(2)
C52 0.022(3) 0.034(3) 0.017(3) 0.003(2) 0.000(2) -0.002(2)
C53 0.030(3) 0.045(4) 0.021(3) 0.011(3) 0.001(2) -0.010(3)
C54 0.029(3) 0.069(6) 0.020(3) 0.012(3) 0.005(2) -0.002(3)
C55 0.033(3) 0.062(5) 0.020(3) 0.009(3) 0.012(3) 0.013(3)
C56 0.027(3) 0.040(4) 0.020(3) 0.002(3) 0.004(2) 0.010(3)
C61 0.020(2) 0.023(3) 0.020(3) -0.003(2) 0.002(2) 0.004(2)
C62 0.037(4) 0.033(4) 0.035(4) -0.014(3) -0.012(3) 0.010(3)
C63 0.045(4) 0.028(4) 0.055(5) -0.018(3) -0.017(4) 0.007(3)
C64 0.039(4) 0.025(3) 0.041(4) -0.004(3) -0.001(3) 0.009(3)
C65 0.031(3) 0.027(3) 0.030(3) 0.002(3) -0.001(2) 0.007(3)
C66 0.026(3) 0.020(3) 0.027(3) 0.003(2) -0.001(2) 0.001(2)
C71 0.020(3) 0.028(3) 0.020(3) 0.003(2) -0.001(2) 0.001(2)
C72 0.029(3) 0.022(3) 0.026(3) 0.002(2) 0.000(2) 0.000(2)
C73 0.032(3) 0.032(4) 0.033(4) 0.011(3) -0.001(3) -0.004(3)
C74 0.027(3) 0.055(5) 0.032(4) 0.021(3) 0.003(3) 0.000(3)
C75 0.029(3) 0.062(5) 0.024(3) 0.009(3) 0.011(3) 0.012(3)
C76 0.033(3) 0.038(4) 0.022(3) -0.002(3) 0.004(2) 0.008(3)
C81 0.018(2) 0.028(3) 0.037(3) 0.003(3) -0.006(2) -0.001(2)
C82 0.022(3) 0.058(5) 0.042(4) 0.008(4) -0.009(3) 0.003(3)
C83 0.036(8) 0.064(16) 0.070(11) 0.017(11) -0.035(8) -0.003(9)
C83A 0.031(6) 0.056(12) 0.061(10) 0.019(8) -0.022(6) 0.003(7)
C84 0.025(8) 0.047(14) 0.105(15) 0.025(13) -0.022(7) -0.015(9)
C84A 0.025(6) 0.032(8) 0.054(9) -0.010(6) -0.009(5) -0.002(5)
C85 0.026(7) 0.059(14) 0.085(13) 0.024(12) 0.002(8) -0.017(9)
C85A 0.032(8) 0.048(12) 0.077(15) 0.028(11) -0.016(8) -0.014(8)
C86 0.018(6) 0.035(12) 0.061(9) 0.011(9) 0.000(6) -0.007(7)
C86A 0.027(7) 0.030(9) 0.083(11) 0.028(8) -0.014(7) -0.012(6)
S1S 0.0439(10) 0.0436(10) 0.0224(8) 0.0008(7) 0.0056(7) 0.0133(8)
Cl4S 0.0483(11) 0.0455(11) 0.0613(14) -0.0020(10) 0.0192(10) -0.0077(9)
Cl3S 0.0585(17) 0.161(4) 0.087(2) -0.070(3) 0.0031(15) 0.001(2)
O3S 0.059(4) 0.129(8) 0.047(4) 0.047(5) -0.015(3) -0.026(5)
F3S 0.128(8) 0.068(5) 0.134(8) -0.031(5) 0.023(6) -0.009(5)
C3S 0.048(5) 0.066(6) 0.045(5) -0.016(4) 0.008(4) 0.015(4)
F2S 0.055(5) 0.214(13) 0.175(11) -0.098(10) 0.041(6) -0.055(6)
F1S 0.204(13) 0.097(8) 0.281(18) 0.047(9) -0.206(14) -0.023(8)
O2S 0.122(8) 0.110(8) 0.044(4) -0.017(5) 0.028(5) -0.048(6)
O1S 0.072(7) 0.071(6) 0.267(18) -0.075(9) 0.003(9) 0.007(5)
C2S 0.061(6) 0.062(7) 0.060(6) -0.015(5) 0.003(5) 0.001(5)

loop_
_atom_type_symbol
_atom_type_description
_atom_type_scat_dispersion_real
_atom_type_scat_dispersion_imag
_atom_type_scat_source
C C 0.0033 0.0016 'International Tables Vol C Tables 4.2.6.8 and 6.1.1.4'
H H 0.0000 0.0000 'International Tables Vol C Tables 4.2.6.8 and 6.1.1.4'
O O 0.0106 0.0060 'International Tables Vol C Tables 4.2.6.8 and 6.1.1.4'
F F 0.0171 0.0103 'International Tables Vol C Tables 4.2.6.8 and 6.1.1.4'
P P 0.1023 0.0942 'International Tables Vol C Tables 4.2.6.8 and 6.1.1.4'
S S 0.1246 0.1234 'International Tables Vol C Tables 4.2.6.8 and 6.1.1.4'
Br Br -0.2901 2.4595 'International Tables Vol C Tables 4.2.6.8 and 6.1.1.4'
Rh Rh -1.1178 0.9187 'International Tables Vol C Tables 4.2.6.8 and 6.1.1.4'
Au Au -2.0133 8.8022 'International Tables Vol C Tables 4.2.6.8 and 6.1.1.4'
Cl Cl 0.1484 0.1585 'International Tables Vol C Tables 4.2.6.8 and 6.1.1.4'

loop_
_geom_angle_atom_site_label_1
_geom_angle_atom_site_label_2
_geom_angle_atom_site_label_3
_geom_angle
_geom_angle_site_symmetry_1
_geom_angle_site_symmetry_3
_geom_angle_publ_flag
C3 Rh1 P1 91.94(18) . . ?
C3 Rh1 P3 92.10(19) . . ?
P1 Rh1 P3 175.21(5) . . ?
C3 Rh1 Br1 172.2(2) . . ?
P1 Rh1 Br1 87.75(4) . . ?
P3 Rh1 Br1 87.90(4) . . ?
C3 Rh1 Au1 116.5(2) . . ?
P1 Rh1 Au1 90.69(4) . . ?
P3 Rh1 Au1 89.81(4) . . ?
Br1 Rh1 Au1 71.381(18) . . ?
P4 Au1 P2 170.83(5) . . ?
P4 Au1 Rh1 93.09(4) . . ?
P2 Au1 Rh1 91.88(4) . . ?
C21 P1 C11 104.9(2) . . ?
C21 P1 C1 104.9(3) . . ?
C11 P1 C1 104.1(3) . . ?
C21 P1 Rh1 109.80(19) . . ?
C11 P1 Rh1 119.12(19) . . ?
C1 P1 Rh1 112.88(19) . . ?
C31 P2 C41 106.6(3) . . ?
C31 P2 C1 106.2(3) . . ?
C41 P2 C1 104.9(3) . . ?
C31 P2 Au1 116.3(2) . . ?
C41 P2 Au1 109.9(2) . . ?
C1 P2 Au1 112.33(19) . . ?
C51 P3 C61 106.4(3) . . ?
C51 P3 C2 103.0(3) . . ?
C61 P3 C2 104.7(3) . . ?
C51 P3 Rh1 117.4(2) . . ?
C61 P3 Rh1 110.8(2) . . ?
C2 P3 Rh1 113.5(2) . . ?
C71 P4 C81 105.6(3) . . ?
C71 P4 C2 108.7(3) . . ?
C81 P4 C2 102.8(3) . . ?
C71 P4 Au1 117.3(2) . . ?
C81 P4 Au1 110.6(2) . . ?
C2 P4 Au1 110.8(2) . . ?
P2 C1 P1 112.5(3) . . ?
Cl5S C4S Cl6S 125.9(14) . . ?
Cl2S C1S Cl1S 100.1(8) . . ?
P3 C2 P4 113.6(3) . . ?
O1 C3 Rh1 177.5(6) . . ?
C16 C11 C12 119.4(5) . . ?
C16 C11 P1 119.7(4) . . ?
C12 C11 P1 120.8(4) . . ?
C13 C12 C11 119.8(6) . . ?
C14 C13 C12 120.9(6) . . ?
C13 C14 C15 119.4(6) . . ?
C16 C15 C14 119.9(6) . . ?
C11 C16 C15 120.6(6) . . ?
C26 C21 C22 119.5(5) . . ?
C26 C21 P1 116.6(4) . . ?
C22 C21 P1 123.9(4) . . ?
C21 C22 C23 119.9(6) . . ?
C24 C23 C22 120.2(6) . . ?
C25 C24 C23 120.3(6) . . ?
C24 C25 C26 119.7(6) . . ?
C21 C26 C25 120.3(6) . . ?
C32 C31 C36 119.4(6) . . ?
C32 C31 P2 121.7(5) . . ?
C36 C31 P2 118.9(5) . . ?
C33 C32 C31 120.1(7) . . ?
C32 C33 C34 120.5(7) . . ?
C35 C34 C33 119.8(7) . . ?
C34 C35 C36 120.2(7) . . ?
C35 C36 C31 120.1(7) . . ?
C46 C41 C46A 42(2) . . ?
C46 C41 C42A 91(2) . . ?
C46A C41 C42A 115.9(14) . . ?
C46 C41 C42 118.9(7) . . ?
C46A C41 C42 101(2) . . ?
C42A C41 C42 60(3) . . ?
C46 C41 P2 121.5(5) . . ?
C46A C41 P2 124.8(9) . . ?
C42A C41 P2 116.5(10) . . ?
C42 C41 P2 119.5(6) . . ?
C45 C44 C43 118.2(8) . . ?
C45 C44 C43A 87(3) . . ?
C43 C44 C43A 65(3) . . ?
C45 C44 C45A 45(3) . . ?
C43 C44 C45A 99(2) . . ?
C43A C44 C45A 117.3(16) . . ?
C43 C42 C41 119.2(9) . . ?
C42 C43 C44 121.2(9) . . ?
C44 C45 C46 121.3(9) . . ?
C41 C46 C45 120.5(9) . . ?
C43A C42A C41 120.8(16) . . ?
C42A C43A C44 118.2(18) . . ?
C46A C45A C44 119.1(16) . . ?
C45A C46A C41 120.5(17) . . ?
C56 C51 C52 119.5(6) . . ?
C56 C51 P3 121.3(5) . . ?
C52 C51 P3 119.1(5) . . ?
C53 C52 C51 119.8(6) . . ?
C54 C53 C52 119.7(7) . . ?
C55 C54 C53 121.4(7) . . ?
C54 C55 C56 120.3(7) . . ?
C51 C56 C55 119.3(7) . . ?
C62 C61 C66 118.7(6) . . ?
C62 C61 P3 124.8(5) . . ?
C66 C61 P3 116.5(5) . . ?
C63 C62 C61 120.2(6) . . ?
C64 C63 C62 121.3(7) . . ?
C63 C64 C65 119.5(7) . . ?
C66 C65 C64 120.4(6) . . ?
C65 C66 C61 120.1(6) . . ?
C72 C71 C76 119.5(6) . . ?
C72 C71 P4 118.4(5) . . ?
C76 C71 P4 122.0(5) . . ?
C73 C72 C71 119.7(7) . . ?
C74 C73 C72 120.4(7) . . ?
C73 C74 C75 120.4(7) . . ?
C74 C75 C76 120.3(7) . . ?
C75 C76 C71 119.7(7) . . ?
C86A C81 C82 116.1(8) . . ?
C86A C81 C86 25.7(10) . . ?
C82 C81 C86 119.1(9) . . ?
C86A C81 P4 120.0(7) . . ?
C82 C81 P4 123.4(5) . . ?
C86 C81 P4 114.7(9) . . ?
C83A C82 C81 124.0(10) . . ?
C83A C82 C83 13(2) . . ?
C81 C82 C83 115.5(12) . . ?
C84 C83 C82 121.3(17) . . ?
C82 C83A C84A 117.0(13) . . ?
C85 C84 C83 118.3(15) . . ?
C85A C84A C83A 118.4(11) . . ?
C84 C85 C86 117.4(14) . . ?
C84A C85A C86A 121.8(12) . . ?
C85 C86 C81 121.6(14) . . ?
C81 C86A C85A 120.3(11) . . ?
O3S S1S O1S 112.5(9) . . ?
O3S S1S O2S 114.2(6) . . ?
O1S S1S O2S 108.5(8) . . ?
O3S S1S C2S 110.1(6) . . ?
O1S S1S C2S 106.2(6) . . ?
O2S S1S C2S 104.8(6) . . ?
Cl4S C3S Cl3S 110.0(5) . . ?
F1S C2S F3S 112.6(12) . . ?
F1S C2S F2S 99.6(14) . . ?
F3S C2S F2S 107.2(12) . . ?
F1S C2S S1S 115.4(10) . . ?
F3S C2S S1S 110.9(9) . . ?
F2S C2S S1S 110.2(8) . . ?

loop_
_geom_bond_atom_site_label_1
_geom_bond_atom_site_label_2
_geom_bond_distance
_geom_bond_site_symmetry_2
_geom_bond_publ_flag
Br1 Rh1 2.5238(7) . ?
Rh1 C3 1.807(6) . ?
Rh1 P1 2.3145(14) . ?
Rh1 P3 2.3152(14) . ?
Rh1 Au1 2.9537(5) . ?
Au1 P4 2.3199(15) . ?
Au1 P2 2.3206(15) . ?
P1 C21 1.822(6) . ?
P1 C11 1.827(6) . ?
P1 C1 1.844(6) . ?
P2 C31 1.804(7) . ?
P2 C41 1.815(6) . ?
P2 C1 1.836(6) . ?
P3 C51 1.813(6) . ?
P3 C61 1.824(6) . ?
P3 C2 1.830(6) . ?
P4 C71 1.800(7) . ?
P4 C81 1.816(6) . ?
P4 C2 1.841(6) . ?
O1 C3 1.160(8) . ?
C4S Cl5S 1.742(15) . ?
C4S Cl6S 1.744(14) . ?
C1S Cl2S 1.717(12) . ?
C1S Cl1S 1.772(13) . ?
C11 C16 1.388(8) . ?
C11 C12 1.401(8) . ?
C12 C13 1.390(9) . ?
C13 C14 1.384(10) . ?
C14 C15 1.398(10) . ?
C15 C16 1.393(9) . ?
C21 C26 1.392(8) . ?
C21 C22 1.392(8) . ?
C22 C23 1.396(9) . ?
C23 C24 1.386(10) . ?
C24 C25 1.381(9) . ?
C25 C26 1.401(8) . ?
C31 C32 1.398(9) . ?
C31 C36 1.407(9) . ?
C32 C33 1.385(11) . ?
C33 C34 1.404(12) . ?
C34 C35 1.385(12) . ?
C35 C36 1.397(10) . ?
C41 C46 1.367(10) . ?
C41 C46A 1.394(13) . ?
C41 C42A 1.394(13) . ?
C41 C42 1.398(9) . ?
C44 C45 1.366(11) . ?
C44 C43 1.381(11) . ?
C44 C43A 1.388(14) . ?
C44 C45A 1.390(14) . ?
C42 C43 1.378(10) . ?
C45 C46 1.373(10) . ?
C42A C43A 1.385(14) . ?
C45A C46A 1.385(14) . ?
C51 C56 1.402(9) . ?
C51 C52 1.404(9) . ?
C52 C53 1.399(9) . ?
C53 C54 1.382(11) . ?
C54 C55 1.358(13) . ?
C55 C56 1.411(10) . ?
C61 C62 1.392(9) . ?
C61 C66 1.408(8) . ?
C62 C63 1.390(10) . ?
C63 C64 1.366(10) . ?
C64 C65 1.392(10) . ?
C65 C66 1.390(9) . ?
C71 C72 1.394(9) . ?
C71 C76 1.403(9) . ?
C72 C73 1.393(9) . ?
C73 C74 1.372(12) . ?
C74 C75 1.384(13) . ?
C75 C76 1.386(11) . ?
C81 C86A 1.376(11) . ?
C81 C82 1.379(8) . ?
C81 C86 1.396(12) . ?
C82 C83A 1.377(12) . ?
C82 C83 1.401(13) . ?
C83 C84 1.391(14) . ?
C83A C84A 1.390(13) . ?
C84 C85 1.387(13) . ?
C84A C85A 1.381(12) . ?
C85 C86 1.390(12) . ?
C85A C86A 1.388(11) . ?
S1S O3S 1.367(7) . ?
S1S O1S 1.424(10) . ?
S1S O2S 1.443(9) . ?
S1S C2S 1.718(11) . ?
Cl4S C3S 1.752(8) . ?
Cl3S C3S 1.759(8) . ?
F3S C2S 1.344(14) . ?
F2S C2S 1.380(15) . ?
F1S C2S 1.319(15) . ?
